data_7200870
loop_
_publ_author_name
'Kaiser, Carlos R.'
'Pais, Karla C.'
'de Souza, Marcus V. N.'
'Wardell, James L.'
'Wardell, Solange M. S. V.'
'Tiekink, Edward R. T.'

_publ_section_title
;
 Assessing the persistence of the N--H&#x22EF;N hydrogen bonding leading
 to supramolecular chains in molecules related to the anti-malarial drug,
 chloroquine
;
_journal_coden_ASTM CRECF4
_journal_issue 6
_journal_name_full CrystEngComm
_journal_page_first 1133
_journal_page_last 1140
_journal_paper_doi 10.1039/b823058g
_journal_volume 11
_journal_year 2009
_chemical_formula_moiety 'C11 H10 Cl N5'
_chemical_formula_sum 'C11 H10 Cl N5'
_chemical_formula_weight 247.69
_space_group_IT_number 61
_symmetry_cell_setting orthorhombic
_symmetry_space_group_name_Hall '-P 2ac 2ab'
_symmetry_space_group_name_H-M 'P b c a'
_atom_sites_solution_hydrogens geom
_atom_sites_solution_primary direct
_atom_sites_solution_secondary difmap
_audit_creation_method SHELXL-97
_cell_angle_alpha 90
_cell_angle_beta 90
_cell_angle_gamma 90
_cell_formula_units_Z 8
_cell_length_a 13.0426(5)
_cell_length_b 7.8693(2)
_cell_length_c 22.6276(9)
_cell_measurement_reflns_used 2928
_cell_measurement_temperature 120(2)
_cell_measurement_theta_max 27.5
_cell_measurement_theta_min 2.9
_cell_volume 2322.41(14)
_computing_cell_refinement 'DENZO (Otwinowski & Minor, 1997) & COLLECT (Hooft, R.W.W., 1998)'
_computing_data_collection 'COLLECT (Hooft, R.W.W., 1998)'
_computing_data_reduction 'DENZO (Otwinowski & Minor, 1997) & COLLECT (Hooft, R.W.W., 1998)'
_computing_molecular_graphics 'ORTEPII (Johnson, 1976) and DIAMOND (Crystal Impact, 2006'
_computing_publication_material SHELXL97
_computing_structure_refinement 'SHELXL97 (Sheldrick, 1997)'
_computing_structure_solution 'SHELXS97 (Sheldrick, 1997)'
_diffrn_ambient_temperature 120(2)
_diffrn_detector_area_resol_mean 9.091
_diffrn_measured_fraction_theta_full 0.994
_diffrn_measured_fraction_theta_max 0.994
_diffrn_measurement_device_type 'Bruker-Nonius 95mm CCD camera on \k-goniostat'
_diffrn_measurement_method '\f & \w scans'
_diffrn_radiation_monochromator graphite
_diffrn_radiation_source 'Bruker-Nonius FR591 rotating anode'
_diffrn_radiation_type MoK\a
_diffrn_radiation_wavelength 0.71070
_diffrn_reflns_av_R_equivalents 0.060
_diffrn_reflns_av_sigmaI/netI 0.037
_diffrn_reflns_limit_h_max 16
_diffrn_reflns_limit_h_min -16
_diffrn_reflns_limit_k_max 9
_diffrn_reflns_limit_k_min -10
_diffrn_reflns_limit_l_max 29
_diffrn_reflns_limit_l_min -29
_diffrn_reflns_number 16466
_diffrn_reflns_theta_full 27.4
_diffrn_reflns_theta_max 27.4
_diffrn_reflns_theta_min 3.1
_diffrn_standards_decay_% 0
_diffrn_standards_number 0
_exptl_absorpt_coefficient_mu 0.313
_exptl_absorpt_correction_T_max 1
_exptl_absorpt_correction_T_min 0.866
_exptl_absorpt_correction_type multi-scan
_exptl_absorpt_process_details 'SADABS V2.10 (Sheldrick, 2003)'
_exptl_crystal_colour colourless
_exptl_crystal_density_diffrn 1.417
_exptl_crystal_density_method 'not measured'
_exptl_crystal_description plate
_exptl_crystal_F_000 1024
_exptl_crystal_size_max 0.13
_exptl_crystal_size_mid 0.10
_exptl_crystal_size_min 0.02
_refine_diff_density_max 0.29
_refine_diff_density_min -0.28
_refine_diff_density_rms 0.062
_refine_ls_extinction_method none
_refine_ls_goodness_of_fit_ref 1.08
_refine_ls_hydrogen_treatment constr
_refine_ls_matrix_type full
_refine_ls_number_parameters 157
_refine_ls_number_reflns 2630
_refine_ls_number_restraints 1
_refine_ls_restrained_S_all 1.08
_refine_ls_R_factor_all 0.067
_refine_ls_R_factor_gt 0.051
_refine_ls_shift/su_max 0.001
_refine_ls_shift/su_mean 0.000
_refine_ls_structure_factor_coef Fsqd
_refine_ls_weighting_details 'calc w=1/[\s^2^(Fo^2^)+(0.0184P)^2^+3.7962P] where P=(Fo^2^+2Fc^2^)/3'
_refine_ls_weighting_scheme calc
_refine_ls_wR_factor_gt 0.096
_refine_ls_wR_factor_ref 0.105
_reflns_number_gt 2120
_reflns_number_total 2630
_reflns_threshold_expression I>2\s(I)
_cod_data_source_file B823058G.txt
_cod_data_source_block azide
_cod_depositor_comments
;
 Replaced the incorrect bibliographical reference to the original
 publication with a proper one.
 
 Antanas Vaitkus,
 2019-09-17 
;
_cod_original_sg_symbol_Hall '-P 2ac 2ab '
_cod_database_code 7200870

loop_
_symmetry_equiv_pos_as_xyz
'x, y, z'
'x+1/2, -y+1/2, -z'
'-x, y+1/2, -z+1/2'
'-x+1/2, -y, z+1/2'
'-x, -y, -z'
'-x-1/2, y-1/2, z'
'x, -y-1/2, z-1/2'
'x-1/2, y, -z-1/2'

loop_
_atom_site_label
_atom_site_type_symbol
_atom_site_fract_x
_atom_site_fract_y
_atom_site_fract_z
_atom_site_U_iso_or_equiv
_atom_site_adp_type
_atom_site_occupancy
_atom_site_symmetry_multiplicity
_atom_site_calc_flag
_atom_site_refinement_flags
_atom_site_disorder_assembly
_atom_site_disorder_group
Cl1 Cl 0.18786(5) 0.15546(8) 0.55167(2) 0.02836(16) Uani 1 1 d . . .
N1 N 0.04322(14) 0.4454(2) 0.73332(8) 0.0221(4) Uani 1 1 d . . .
N2 N 0.33271(14) 0.4890(2) 0.81559(8) 0.0195(4) Uani 1 1 d D . .
H2N H 0.3893 0.4582 0.7973 0.023 Uiso 1 1 d D . .
N3 N 0.38215(17) 0.3364(3) 0.93286(8) 0.0300(5) Uani 1 1 d . . .
N4 N 0.42405(16) 0.3219(3) 0.98157(9) 0.0280(5) Uani 1 1 d . . .
N5 N 0.46696(18) 0.2953(3) 1.02406(10) 0.0420(6) Uani 1 1 d . . .
C1 C 0.05692(17) 0.5176(3) 0.78566(10) 0.0222(5) Uani 1 1 d . . .
H1 H -0.0024 0.5601 0.8050 0.027 Uiso 1 1 calc R . .
C2 C 0.15004(17) 0.5371(3) 0.81489(10) 0.0202(5) Uani 1 1 d . . .
H2 H 0.1524 0.5929 0.8521 0.024 Uiso 1 1 calc R . .
C3 C 0.24005(16) 0.4747(3) 0.78950(9) 0.0161(4) Uani 1 1 d . . .
C4 C 0.22938(16) 0.3926(3) 0.73261(9) 0.0159(4) Uani 1 1 d . . .
C5 C 0.31378(16) 0.3258(3) 0.70103(9) 0.0184(4) Uani 1 1 d . . .
H5 H 0.3802 0.3299 0.7182 0.022 Uiso 1 1 calc R . .
C6 C 0.30170(17) 0.2550(3) 0.64600(10) 0.0211(5) Uani 1 1 d . . .
H6 H 0.3590 0.2116 0.6250 0.025 Uiso 1 1 calc R . .
C7 C 0.20268(18) 0.2482(3) 0.62136(9) 0.0203(5) Uani 1 1 d . . .
C8 C 0.11901(17) 0.3108(3) 0.64994(9) 0.0197(4) Uani 1 1 d . . .
H8 H 0.0533 0.3053 0.6319 0.024 Uiso 1 1 calc R . .
C9 C 0.13036(16) 0.3843(3) 0.70677(9) 0.0180(4) Uani 1 1 d . . .
C10 C 0.34908(18) 0.5853(3) 0.86968(10) 0.0225(5) Uani 1 1 d . . .
H10A H 0.3093 0.6923 0.8673 0.027 Uiso 1 1 calc R . .
H10B H 0.4225 0.6160 0.8723 0.027 Uiso 1 1 calc R . .
C11 C 0.31863(18) 0.4918(3) 0.92580(10) 0.0237(5) Uani 1 1 d . . .
H11A H 0.3284 0.5672 0.9604 0.028 Uiso 1 1 calc R . .
H11B H 0.2453 0.4601 0.9238 0.028 Uiso 1 1 calc R . .

loop_
_atom_site_aniso_label
_atom_site_aniso_U_11
_atom_site_aniso_U_22
_atom_site_aniso_U_33
_atom_site_aniso_U_23
_atom_site_aniso_U_13
_atom_site_aniso_U_12
Cl1 0.0327(3) 0.0361(3) 0.0163(3) -0.0049(2) -0.0020(2) 0.0009(3)
N1 0.0148(9) 0.0267(10) 0.0248(10) -0.0015(8) 0.0004(8) 0.0003(8)
N2 0.0162(9) 0.0267(10) 0.0156(9) -0.0014(8) 0.0006(7) -0.0003(8)
N3 0.0418(12) 0.0312(11) 0.0169(9) -0.0020(8) -0.0054(9) 0.0041(10)
N4 0.0246(10) 0.0380(12) 0.0215(10) 0.0010(9) 0.0036(9) -0.0011(9)
N5 0.0317(12) 0.0705(17) 0.0237(11) 0.0045(11) -0.0029(10) 0.0066(12)
C1 0.0177(11) 0.0243(12) 0.0246(11) -0.0014(9) 0.0043(9) 0.0031(9)
C2 0.0194(11) 0.0221(11) 0.0191(11) -0.0016(9) 0.0022(9) 0.0006(9)
C3 0.0177(10) 0.0174(10) 0.0134(9) 0.0027(8) -0.0002(8) 0.0008(8)
C4 0.0154(10) 0.0150(10) 0.0174(10) 0.0025(8) 0.0010(8) -0.0007(8)
C5 0.0158(10) 0.0213(10) 0.0181(10) 0.0034(8) 0.0002(8) 0.0015(9)
C6 0.0211(11) 0.0244(11) 0.0178(10) 0.0038(9) 0.0041(9) 0.0036(9)
C7 0.0276(12) 0.0212(10) 0.0121(10) 0.0006(8) 0.0001(9) -0.0016(9)
C8 0.0168(10) 0.0215(11) 0.0208(11) 0.0024(9) -0.0031(9) -0.0016(9)
C9 0.0151(10) 0.0192(10) 0.0197(10) 0.0017(8) 0.0007(8) -0.0001(8)
C10 0.0231(11) 0.0245(12) 0.0198(11) -0.0042(9) -0.0038(9) -0.0021(9)
C11 0.0257(12) 0.0278(12) 0.0175(10) -0.0031(9) 0.0009(9) 0.0005(10)

loop_
_atom_type_symbol
_atom_type_description
_atom_type_scat_dispersion_real
_atom_type_scat_dispersion_imag
_atom_type_scat_source
C C 0.0033 0.0016 'International Tables Vol C Tables 4.2.6.8 and 6.1.1.4'
H H 0.0000 0.0000 'International Tables Vol C Tables 4.2.6.8 and 6.1.1.4'
Cl Cl 0.1484 0.1585 'International Tables Vol C Tables 4.2.6.8 and 6.1.1.4'
N N 0.0061 0.0033 'International Tables Vol C Tables 4.2.6.8 and 6.1.1.4'

loop_
_geom_angle_atom_site_label_1
_geom_angle_atom_site_label_2
_geom_angle_atom_site_label_3
_geom_angle
_geom_angle_site_symmetry_1
_geom_angle_site_symmetry_3
_geom_angle_publ_flag
C1 N1 C9 115.44(19) . . ?
C3 N2 C10 122.86(18) . . ?
C3 N2 H2N 121.5 . . ?
C10 N2 H2N 114.5 . . ?
N4 N3 C11 114.76(19) . . ?
N5 N4 N3 173.4(3) . . ?
N1 C1 C2 126.1(2) . . ?
N1 C1 H1 116.9 . . ?
C2 C1 H1 116.9 . . ?
C1 C2 C3 120.0(2) . . ?
C1 C2 H2 120.0 . . ?
C3 C2 H2 120.0 . . ?
N2 C3 C2 122.92(19) . . ?
N2 C3 C4 120.83(19) . . ?
C2 C3 C4 116.25(19) . . ?
C5 C4 C9 118.90(19) . . ?
C5 C4 C3 122.74(19) . . ?
C9 C4 C3 118.33(19) . . ?
C6 C5 C4 121.3(2) . . ?
C6 C5 H5 119.3 . . ?
C4 C5 H5 119.3 . . ?
C5 C6 C7 118.7(2) . . ?
C5 C6 H6 120.7 . . ?
C7 C6 H6 120.7 . . ?
C8 C7 C6 122.2(2) . . ?
C8 C7 Cl1 119.42(17) . . ?
C6 C7 Cl1 118.34(17) . . ?
C7 C8 C9 119.7(2) . . ?
C7 C8 H8 120.2 . . ?
C9 C8 H8 120.2 . . ?
N1 C9 C8 116.97(19) . . ?
N1 C9 C4 123.86(19) . . ?
C8 C9 C4 119.17(19) . . ?
N2 C10 C11 114.31(19) . . ?
N2 C10 H10A 108.7 . . ?
C11 C10 H10A 108.7 . . ?
N2 C10 H10B 108.7 . . ?
C11 C10 H10B 108.7 . . ?
H10A C10 H10B 107.6 . . ?
N3 C11 C10 110.04(19) . . ?
N3 C11 H11A 109.7 . . ?
C10 C11 H11A 109.7 . . ?
N3 C11 H11B 109.7 . . ?
C10 C11 H11B 109.7 . . ?
H11A C11 H11B 108.2 . . ?

loop_
_geom_bond_atom_site_label_1
_geom_bond_atom_site_label_2
_geom_bond_distance
_geom_bond_site_symmetry_2
_geom_bond_publ_flag
Cl1 C7 1.748(2) . ?
N1 C1 1.326(3) . ?
N1 C9 1.372(3) . ?
N2 C3 1.350(3) . ?
N2 C10 1.456(3) . ?
N2 H2N 0.8800 . ?
N3 N4 1.235(3) . ?
N3 C11 1.486(3) . ?
N4 N5 1.132(3) . ?
C1 C2 1.391(3) . ?
C1 H1 0.9500 . ?
C2 C3 1.396(3) . ?
C2 H2 0.9500 . ?
C3 C4 1.447(3) . ?
C4 C5 1.414(3) . ?
C4 C9 1.419(3) . ?
C5 C6 1.373(3) . ?
C5 H5 0.9500 . ?
C6 C7 1.408(3) . ?
C6 H6 0.9500 . ?
C7 C8 1.361(3) . ?
C8 C9 1.418(3) . ?
C8 H8 0.9500 . ?
C10 C11 1.520(3) . ?
C10 H10A 0.9900 . ?
C10 H10B 0.9900 . ?
C11 H11A 0.9900 . ?
C11 H11B 0.9900 . ?

loop_
_geom_torsion_atom_site_label_1
_geom_torsion_atom_site_label_2
_geom_torsion_atom_site_label_3
_geom_torsion_atom_site_label_4
_geom_torsion
_geom_torsion_site_symmetry_1
_geom_torsion_site_symmetry_2
_geom_torsion_site_symmetry_3
_geom_torsion_site_symmetry_4
_geom_torsion_publ_flag
C11 N3 N4 N5 -175(2) . . . . ?
C9 N1 C1 C2 0.5(3) . . . . ?
N1 C1 C2 C3 -1.3(4) . . . . ?
C10 N2 C3 C2 -6.3(3) . . . . ?
C10 N2 C3 C4 173.50(19) . . . . ?
C1 C2 C3 N2 -179.8(2) . . . . ?
C1 C2 C3 C4 0.4(3) . . . . ?
N2 C3 C4 C5 -0.9(3) . . . . ?
C2 C3 C4 C5 178.9(2) . . . . ?
N2 C3 C4 C9 -178.74(19) . . . . ?
C2 C3 C4 C9 1.1(3) . . . . ?
C9 C4 C5 C6 0.6(3) . . . . ?
C3 C4 C5 C6 -177.2(2) . . . . ?
C4 C5 C6 C7 -0.7(3) . . . . ?
C5 C6 C7 C8 0.7(3) . . . . ?
C5 C6 C7 Cl1 -179.21(17) . . . . ?
C6 C7 C8 C9 -0.7(3) . . . . ?
Cl1 C7 C8 C9 179.26(16) . . . . ?
C1 N1 C9 C8 -178.2(2) . . . . ?
C1 N1 C9 C4 1.2(3) . . . . ?
C7 C8 C9 N1 179.9(2) . . . . ?
C7 C8 C9 C4 0.6(3) . . . . ?
C5 C4 C9 N1 -179.9(2) . . . . ?
C3 C4 C9 N1 -1.9(3) . . . . ?
C5 C4 C9 C8 -0.5(3) . . . . ?
C3 C4 C9 C8 177.38(19) . . . . ?
C3 N2 C10 C11 80.0(3) . . . . ?
N4 N3 C11 C10 128.5(2) . . . . ?
N2 C10 C11 N3 62.3(3) . . . . ?

loop_
_cod_related_entry_id
_cod_related_entry_database
_cod_related_entry_code
1 ChemSpider 24693544
